data_4067378
loop_
_publ_author_name
'Gallagher, Michelle'
'Wieder, Noah L.'
'Dioumaev, Vladimir K.'
'Carroll, Patrick J.'
'Berry, Donald H.'

_publ_section_title
;
 Low-Valent Ruthenium Complexes of the Non-innocent 2,6-Bis(imino)pyridine
 Ligand
;
_journal_issue 3
_journal_name_full Organometallics
_journal_page_first 591
_journal_paper_doi 10.1021/om9009075
_journal_volume 29
_journal_year 2010
_chemical_formula_sum 'C32 H35 N3 Ru'
_chemical_formula_weight 562.70
_space_group_IT_number 14
_symmetry_cell_setting monoclinic
_symmetry_Int_Tables_number 14
_symmetry_space_group_name_Hall '-P 2yn'
_symmetry_space_group_name_H-M 'P 1 21/n 1'
_atom_sites_solution_hydrogens geom
_atom_sites_solution_primary direct
_audit_creation_method SHELXL-97
_cell_angle_alpha 90.00
_cell_angle_beta 96.1320(10)
_cell_angle_gamma 90.00
_cell_formula_units_Z 4
_cell_length_a 9.2922(8)
_cell_length_b 12.5838(10)
_cell_length_c 23.3895(18)
_cell_measurement_temperature 143(1)
_cell_volume 2719.3(4)
_computing_data_collection 'CrystalClear (Rigaku, 1999)'
_computing_data_reduction 'CrystalClear (Rigaku, 1999)'
_computing_structure_refinement 'SHELXL-97 (Sheldrick, 1997)'
_computing_structure_solution 'SIR97 (Altomare, 1999)'
_diffrn_ambient_temperature 143(1)
_diffrn_measured_fraction_theta_full 0.983
_diffrn_measured_fraction_theta_max 0.983
_diffrn_measurement_device 'CCD Area Detector'
_diffrn_measurement_device_type 'Rigaku Mercury'
_diffrn_measurement_method 'phi and omega rotations'
_diffrn_radiation_monochromator graphite
_diffrn_radiation_source 'rotating anode'
_diffrn_radiation_type MoK\a
_diffrn_radiation_wavelength 0.71073
_diffrn_reflns_av_R_equivalents 0.0207
_diffrn_reflns_av_sigmaI/netI 0.0254
_diffrn_reflns_limit_h_max 12
_diffrn_reflns_limit_h_min -12
_diffrn_reflns_limit_k_max 16
_diffrn_reflns_limit_k_min -12
_diffrn_reflns_limit_l_max 29
_diffrn_reflns_limit_l_min -30
_diffrn_reflns_number 19663
_diffrn_reflns_theta_full 27.48
_diffrn_reflns_theta_max 27.48
_diffrn_reflns_theta_min 2.74
_exptl_absorpt_coefficient_mu 0.601
_exptl_absorpt_correction_T_max 1.0000
_exptl_absorpt_correction_T_min 0.7983
_exptl_absorpt_correction_type multi-scan
_exptl_absorpt_process_details
;  Shape and scale corrections using equivalent reflections.
   Shape function based on spherical harmonics.
   Highest even and odd order for spherical harmonics:  4  and  3
   Laue group:  2/m
   Friedel opposites are equivalent.
;
_exptl_crystal_density_diffrn 1.374
_exptl_crystal_density_method 'not measured'
_exptl_crystal_F_000 1168
_exptl_crystal_size_max 0.32
_exptl_crystal_size_mid 0.26
_exptl_crystal_size_min 0.03
_refine_diff_density_max 0.983
_refine_diff_density_min -0.669
_refine_diff_density_rms 0.068
_refine_ls_extinction_method none
_refine_ls_goodness_of_fit_ref 1.074
_refine_ls_hydrogen_treatment constr
_refine_ls_matrix_type full
_refine_ls_number_parameters 332
_refine_ls_number_reflns 6134
_refine_ls_number_restraints 0
_refine_ls_restrained_S_all 1.074
_refine_ls_R_factor_all 0.0427
_refine_ls_R_factor_gt 0.0338
_refine_ls_shift/su_max 0.012
_refine_ls_shift/su_mean 0.000
_refine_ls_structure_factor_coef Fsqd
_refine_ls_weighting_details 'calc w=1/[\s^2^(Fo^2^)+(0.0370P)^2^+2.1584P] where P=(Fo^2^+2Fc^2^)/3'
_refine_ls_weighting_scheme calc
_refine_ls_wR_factor_gt 0.0802
_refine_ls_wR_factor_ref 0.0857
_reflns_number_gt 5218
_reflns_number_total 6134
_reflns_threshold_expression >2sigma(I)
_cod_data_source_file om9009075_si_002.cif
_cod_data_source_block UP5038
_cod_original_sg_symbol_H-M 'P 21/n     '
_cod_database_code 4067378

loop_
_symmetry_equiv_pos_as_xyz
'x, y, z'
'-x+1/2, y+1/2, -z+1/2'
'-x, -y, -z'
'x-1/2, -y-1/2, z-1/2'

loop_
_atom_site_label
_atom_site_type_symbol
_atom_site_fract_x
_atom_site_fract_y
_atom_site_fract_z
_atom_site_U_iso_or_equiv
_atom_site_adp_type
_atom_site_occupancy
_atom_site_symmetry_multiplicity
_atom_site_calc_flag
_atom_site_refinement_flags
Ru1 Ru 0.501984(17) 0.506775(14) 0.318751(7) 0.02439(7) Uani 1 1 d .
N1 N 0.6098(2) 0.66569(17) 0.48657(8) 0.0333(5) Uani 1 1 d .
N2 N 0.69992(19) 0.53851(16) 0.36091(7) 0.0250(4) Uani 1 1 d .
N3 N 0.63487(19) 0.45135(16) 0.26472(7) 0.0258(4) Uani 1 1 d .
C1 C 0.6372(2) 0.67136(19) 0.43406(9) 0.0287(5) Uani 1 1 d .
C2 C 0.7358(2) 0.59004(18) 0.41314(9) 0.0267(5) Uani 1 1 d .
C3 C 0.8693(3) 0.5804(2) 0.44358(10) 0.0328(5) Uani 1 1 d .
H3 H 0.8871 0.6131 0.4793 0.044 Uiso 1 1 calc R
C4 C 0.9804(3) 0.5218(2) 0.42162(10) 0.0353(6) Uani 1 1 d .
H4 H 1.0690 0.5112 0.4434 0.047 Uiso 1 1 calc R
C5 C 0.9540(2) 0.4812(2) 0.36769(10) 0.0314(5) Uani 1 1 d .
H5 H 1.0279 0.4474 0.3509 0.042 Uiso 1 1 calc R
C6 C 0.8145(2) 0.48995(17) 0.33679(9) 0.0253(5) Uani 1 1 d .
C7 C 0.7773(2) 0.44664(19) 0.28221(10) 0.0285(5) Uani 1 1 d .
C8 C 0.5448(3) 0.7527(2) 0.51322(10) 0.0380(6) Uani 1 1 d .
C9 C 0.6280(4) 0.8427(3) 0.53059(12) 0.0565(9) Uani 1 1 d .
C10 C 0.5649(5) 0.9234(3) 0.55963(13) 0.0722(12) Uani 1 1 d .
H10 H 0.6192 0.9834 0.5707 0.096 Uiso 1 1 calc R
C11 C 0.4247(5) 0.9171(3) 0.57243(15) 0.0743(12) Uani 1 1 d .
H11 H 0.3838 0.9729 0.5912 0.099 Uiso 1 1 calc R
C12 C 0.3451(4) 0.8271(2) 0.55716(13) 0.0572(8) Uani 1 1 d .
H12 H 0.2503 0.8222 0.5663 0.076 Uiso 1 1 calc R
C13 C 0.4039(3) 0.7434(2) 0.52827(10) 0.0383(6) Uani 1 1 d .
C14 C 0.7853(4) 0.8493(4) 0.51999(16) 0.0876(14) Uani 1 1 d .
H14a H 0.8243 0.9165 0.5334 0.131 Uiso 1 1 calc R
H14b H 0.7932 0.8426 0.4796 0.131 Uiso 1 1 calc R
H14c H 0.8384 0.7929 0.5403 0.131 Uiso 1 1 calc R
C15 C 0.3155(3) 0.6446(2) 0.51545(12) 0.0433(6) Uani 1 1 d .
H15a H 0.2532 0.6337 0.5451 0.065 Uiso 1 1 calc R
H15b H 0.3788 0.5847 0.5139 0.065 Uiso 1 1 calc R
H15c H 0.2579 0.6524 0.4791 0.065 Uiso 1 1 calc R
C16 C 0.5995(3) 0.7631(2) 0.39370(10) 0.0366(6) Uani 1 1 d .
H16a H 0.5214 0.8030 0.4068 0.055 Uiso 1 1 calc R
H16b H 0.5708 0.7363 0.3558 0.055 Uiso 1 1 calc R
H16c H 0.6825 0.8083 0.3928 0.055 Uiso 1 1 calc R
C17 C 0.8836(3) 0.3984(2) 0.24552(11) 0.0397(6) Uani 1 1 d .
H17a H 0.8656 0.3234 0.2416 0.059 Uiso 1 1 calc R
H17b H 0.9803 0.4097 0.2633 0.059 Uiso 1 1 calc R
H17c H 0.8727 0.4311 0.2082 0.059 Uiso 1 1 calc R
C18 C 0.5833(2) 0.41250(19) 0.20854(9) 0.0277(5) Uani 1 1 d .
C19 C 0.5419(3) 0.3058(2) 0.20106(11) 0.0360(6) Uani 1 1 d .
C20 C 0.4850(3) 0.2728(2) 0.14637(13) 0.0465(7) Uani 1 1 d .
H20 H 0.4546 0.2029 0.1408 0.062 Uiso 1 1 calc R
C21 C 0.4731(3) 0.3420(3) 0.10057(12) 0.0506(8) Uani 1 1 d .
H21 H 0.4350 0.3187 0.0644 0.067 Uiso 1 1 calc R
C22 C 0.5177(3) 0.4459(3) 0.10841(11) 0.0440(7) Uani 1 1 d .
H22 H 0.5115 0.4915 0.0770 0.059 Uiso 1 1 calc R
C23 C 0.5718(3) 0.4843(2) 0.16236(10) 0.0327(5) Uani 1 1 d .
C24 C 0.5616(3) 0.2278(2) 0.24966(14) 0.0521(7) Uani 1 1 d .
H24a H 0.4958 0.1695 0.2419 0.078 Uiso 1 1 calc R
H24b H 0.5423 0.2623 0.2847 0.078 Uiso 1 1 calc R
H24c H 0.6593 0.2018 0.2536 0.078 Uiso 1 1 calc R
C25 C 0.6146(3) 0.5981(2) 0.17080(11) 0.0439(6) Uani 1 1 d .
H25a H 0.7181 0.6039 0.1734 0.066 Uiso 1 1 calc R
H25b H 0.5811 0.6241 0.2056 0.066 Uiso 1 1 calc R
H25c H 0.5722 0.6393 0.1388 0.066 Uiso 1 1 calc R
C26 C 0.2888(3) 0.5269(3) 0.26679(11) 0.0453(7) Uani 1 1 d .
C27 C 0.3103(3) 0.6114(3) 0.30629(11) 0.0432(6) Uani 1 1 d .
H27 H 0.3050 0.6812 0.2933 0.057 Uiso 1 1 calc R
C28 C 0.3400(2) 0.5899(2) 0.36576(10) 0.0359(6) Uani 1 1 d .
H28 H 0.3512 0.6458 0.3919 0.048 Uiso 1 1 calc R
C29 C 0.3525(2) 0.4852(2) 0.38547(11) 0.0351(6) Uani 1 1 d .
H29 H 0.3728 0.4719 0.4246 0.047 Uiso 1 1 calc R
C30 C 0.3348(3) 0.3997(2) 0.34673(12) 0.0425(6) Uani 1 1 d .
H30 H 0.3438 0.3298 0.3596 0.056 Uiso 1 1 calc R
C31 C 0.3028(2) 0.4228(3) 0.28752(12) 0.0452(7) Uani 1 1 d .
H31 H 0.2907 0.3668 0.2615 0.060 Uiso 1 1 calc R
C32 C 0.2486(3) 0.5470(4) 0.20340(12) 0.0742(12) Uani 1 1 d .
H32a H 0.2812 0.4887 0.1817 0.111 Uiso 1 1 calc R
H32b H 0.2937 0.6114 0.1925 0.111 Uiso 1 1 calc R
H32c H 0.1454 0.5536 0.1958 0.111 Uiso 1 1 calc R

loop_
_atom_site_aniso_label
_atom_site_aniso_U_11
_atom_site_aniso_U_22
_atom_site_aniso_U_33
_atom_site_aniso_U_23
_atom_site_aniso_U_13
_atom_site_aniso_U_12
Ru1 0.01436(10) 0.03750(12) 0.02127(10) -0.00138(7) 0.00178(6) 0.00124(7)
N1 0.0361(11) 0.0389(12) 0.0253(9) -0.0012(8) 0.0050(8) -0.0122(9)
N2 0.0192(9) 0.0333(10) 0.0227(8) 0.0037(7) 0.0031(7) -0.0053(8)
N3 0.0185(9) 0.0342(10) 0.0249(9) -0.0018(8) 0.0034(7) 0.0019(8)
C1 0.0306(12) 0.0336(12) 0.0219(10) -0.0003(9) 0.0028(9) -0.0115(10)
C2 0.0249(11) 0.0326(12) 0.0225(10) 0.0060(9) 0.0026(8) -0.0078(9)
C3 0.0313(12) 0.0409(14) 0.0252(11) 0.0080(10) -0.0017(9) -0.0115(10)
C4 0.0213(11) 0.0512(15) 0.0318(12) 0.0134(11) -0.0039(9) -0.0088(11)
C5 0.0169(10) 0.0429(14) 0.0341(12) 0.0107(10) 0.0014(9) -0.0025(9)
C6 0.0160(10) 0.0332(12) 0.0269(10) 0.0068(9) 0.0032(8) -0.0023(8)
C7 0.0186(10) 0.0333(12) 0.0335(11) 0.0023(10) 0.0022(9) 0.0009(9)
C8 0.0534(16) 0.0395(14) 0.0227(11) -0.0030(10) 0.0112(10) -0.0141(12)
C9 0.076(2) 0.062(2) 0.0339(14) -0.0150(13) 0.0175(14) -0.0360(17)
C10 0.119(3) 0.057(2) 0.0462(17) -0.0246(15) 0.0305(19) -0.044(2)
C11 0.124(3) 0.0482(19) 0.058(2) -0.0236(15) 0.046(2) -0.020(2)
C12 0.081(2) 0.0483(17) 0.0479(16) -0.0119(13) 0.0321(16) -0.0076(16)
C13 0.0541(16) 0.0368(14) 0.0261(12) -0.0030(10) 0.0135(11) -0.0079(12)
C14 0.082(3) 0.114(3) 0.070(2) -0.041(2) 0.023(2) -0.066(3)
C15 0.0492(16) 0.0425(15) 0.0413(14) -0.0064(12) 0.0196(12) -0.0100(13)
C16 0.0491(15) 0.0324(13) 0.0297(12) 0.0024(10) 0.0105(11) -0.0025(11)
C17 0.0216(12) 0.0542(16) 0.0441(14) -0.0053(12) 0.0076(10) 0.0044(11)
C18 0.0187(10) 0.0352(12) 0.0294(11) -0.0065(9) 0.0042(8) 0.0042(9)
C19 0.0223(11) 0.0381(14) 0.0484(14) -0.0097(11) 0.0069(10) 0.0038(10)
C20 0.0306(14) 0.0511(17) 0.0585(18) -0.0281(14) 0.0079(12) -0.0012(12)
C21 0.0355(15) 0.073(2) 0.0427(15) -0.0303(15) -0.0002(12) 0.0063(14)
C22 0.0365(14) 0.0682(19) 0.0275(12) -0.0063(12) 0.0040(10) 0.0133(14)
C23 0.0249(12) 0.0465(15) 0.0274(11) -0.0042(10) 0.0056(9) 0.0057(10)
C24 0.0465(17) 0.0363(15) 0.074(2) 0.0031(14) 0.0068(15) 0.0030(13)
C25 0.0503(16) 0.0496(16) 0.0330(13) 0.0032(12) 0.0101(12) -0.0032(13)
C26 0.0154(11) 0.092(2) 0.0283(12) -0.0060(13) -0.0002(9) 0.0131(13)
C27 0.0282(13) 0.0605(18) 0.0416(14) 0.0086(13) 0.0072(11) 0.0175(12)
C28 0.0209(11) 0.0521(16) 0.0350(12) -0.0087(11) 0.0053(9) 0.0040(11)
C29 0.0164(11) 0.0589(17) 0.0308(12) 0.0010(11) 0.0061(9) -0.0008(10)
C30 0.0209(12) 0.0531(17) 0.0551(16) -0.0072(13) 0.0116(11) -0.0072(11)
C31 0.0141(11) 0.071(2) 0.0505(16) -0.0257(15) 0.0028(10) -0.0064(12)
C32 0.0359(16) 0.154(4) 0.0312(14) 0.0023(19) -0.0032(12) 0.029(2)

loop_
_atom_type_symbol
_atom_type_description
_atom_type_scat_dispersion_real
_atom_type_scat_dispersion_imag
_atom_type_scat_source
C C 0.0033 0.0016 'International Tables Vol C Tables 4.2.6.8 and 6.1.1.4'
H H 0.0000 0.0000 'International Tables Vol C Tables 4.2.6.8 and 6.1.1.4'
N N 0.0061 0.0033 'International Tables Vol C Tables 4.2.6.8 and 6.1.1.4'
Ru Ru -1.2594 0.8363 'International Tables Vol C Tables 4.2.6.8 and 6.1.1.4'

loop_
_geom_angle_atom_site_label_1
_geom_angle_atom_site_label_2
_geom_angle_atom_site_label_3
_geom_angle
N3 Ru1 N2 77.62(7)
N3 Ru1 C31 100.32(9)
N2 Ru1 C31 161.20(10)
N3 Ru1 C30 118.65(9)
N2 Ru1 C30 127.25(9)
C31 Ru1 C30 37.56(11)
N3 Ru1 C27 132.29(8)
N2 Ru1 C27 128.50(10)
C31 Ru1 C27 66.57(12)
C30 Ru1 C27 79.62(11)
N3 Ru1 C29 152.28(9)
N2 Ru1 C29 106.59(8)
C31 Ru1 C29 66.68(10)
C30 Ru1 C29 37.05(10)
C27 Ru1 C29 66.95(10)
N3 Ru1 C28 169.14(9)
N2 Ru1 C28 107.08(8)
C31 Ru1 C28 78.40(10)
C30 Ru1 C28 66.73(11)
C27 Ru1 C28 37.27(9)
C29 Ru1 C28 36.75(9)
N3 Ru1 C26 105.68(8)
N2 Ru1 C26 161.75(11)
C31 Ru1 C26 36.95(12)
C30 Ru1 C26 67.54(11)
C27 Ru1 C26 37.03(11)
C29 Ru1 C26 79.06(9)
C28 Ru1 C26 66.77(9)
C1 N1 C8 120.8(2)
C2 N2 C6 115.88(18)
C2 N2 Ru1 129.59(15)
C6 N2 Ru1 114.03(14)
C7 N3 C18 119.01(18)
C7 N3 Ru1 118.74(15)
C18 N3 Ru1 122.21(13)
N1 C1 C2 117.9(2)
N1 C1 C16 125.8(2)
C2 C1 C16 115.43(18)
C3 C2 N2 122.3(2)
C3 C2 C1 116.4(2)
N2 C2 C1 120.65(19)
C2 C3 C4 121.0(2)
C5 C4 C3 117.9(2)
C4 C5 C6 120.5(2)
C7 C6 N2 114.51(19)
C7 C6 C5 123.9(2)
N2 C6 C5 121.5(2)
N3 C7 C6 113.59(19)
N3 C7 C17 122.0(2)
C6 C7 C17 124.5(2)
C13 C8 C9 119.7(3)
C13 C8 N1 119.9(2)
C9 C8 N1 120.0(3)
C10 C9 C8 118.9(3)
C10 C9 C14 120.5(3)
C8 C9 C14 120.6(3)
C11 C10 C9 121.8(3)
C10 C11 C12 119.1(3)
C11 C12 C13 121.3(3)
C12 C13 C8 119.0(3)
C12 C13 C15 119.2(2)
C8 C13 C15 121.8(2)
C19 C18 C23 121.5(2)
C19 C18 N3 120.0(2)
C23 C18 N3 118.4(2)
C20 C19 C18 118.1(3)
C20 C19 C24 120.3(3)
C18 C19 C24 121.5(2)
C21 C20 C19 121.1(3)
C20 C21 C22 119.9(2)
C21 C22 C23 121.6(3)
C22 C23 C18 117.7(2)
C22 C23 C25 121.1(2)
C18 C23 C25 121.2(2)
C31 C26 C27 118.6(2)
C31 C26 C32 120.0(3)
C27 C26 C32 121.4(3)
C31 C26 Ru1 70.09(14)
C27 C26 Ru1 70.86(14)
C32 C26 Ru1 131.86(19)
C26 C27 C28 120.0(3)
C26 C27 Ru1 72.11(15)
C28 C27 Ru1 71.75(14)
C29 C28 C27 120.3(2)
C29 C28 Ru1 71.42(14)
C27 C28 Ru1 70.98(14)
C28 C29 C30 120.7(2)
C28 C29 Ru1 71.83(14)
C30 C29 Ru1 71.27(14)
C29 C30 C31 118.1(3)
C29 C30 Ru1 71.68(15)
C31 C30 Ru1 70.45(15)
C26 C31 C30 122.3(3)
C26 C31 Ru1 72.96(15)
C30 C31 Ru1 72.00(14)

loop_
_geom_bond_atom_site_label_1
_geom_bond_atom_site_label_2
_geom_bond_distance
Ru1 N3 1.9854(17)
Ru1 N2 2.0315(18)
Ru1 C31 2.188(2)
Ru1 C30 2.208(3)
Ru1 C27 2.209(2)
Ru1 C29 2.214(2)
Ru1 C28 2.219(2)
Ru1 C26 2.225(2)
N1 C1 1.282(3)
N1 C8 1.425(3)
N2 C2 1.392(3)
N2 C6 1.397(3)
N3 C7 1.344(3)
N3 C18 1.435(3)
C1 C2 1.491(3)
C1 C16 1.508(3)
C2 C3 1.368(3)
C3 C4 1.410(4)
C4 C5 1.359(4)
C5 C6 1.420(3)
C6 C7 1.397(3)
C7 C17 1.504(3)
C8 C13 1.397(4)
C8 C9 1.406(4)
C9 C10 1.386(5)
C9 C14 1.511(5)
C10 C11 1.369(5)
C11 C12 1.379(5)
C12 C13 1.395(4)
C13 C15 1.502(4)
C18 C19 1.403(3)
C18 C23 1.403(3)
C19 C20 1.394(4)
C19 C24 1.498(4)
C20 C21 1.376(5)
C21 C22 1.378(4)
C22 C23 1.394(3)
C23 C25 1.493(4)
C26 C31 1.399(4)
C26 C27 1.408(4)
C26 C32 1.511(4)
C27 C28 1.415(4)
C28 C29 1.397(4)
C29 C30 1.405(4)
C30 C31 1.415(4)
